data_4311207
loop_
_publ_author_name
'Huanwang Jing'
'Smita K. Edulji'
'Julianne M. Gibbs'
'Charlotte L. Stern'
'Hongying Zhou'
'Sonbinh T. Nguyen'

_publ_section_title
;
 (Salen)Tin Complexes: Syntheses, Characterization, Crystal Structures,
 and Catalytic Activity in the Formation of Propylene Carbonate from CO2
 and Propylene Oxide
;
_journal_name_full 'Inorganic Chemistry'
_journal_page_first 4315
_journal_page_last 4327
_journal_paper_doi 10.1021/ic034855z
_journal_volume 43
_journal_year 2004
_chemical_formula_moiety 'C36 H46 N2 O2 Sn '
_chemical_formula_sum 'C36 H46 N2 O2 Sn'
_chemical_formula_weight 657.46
_space_group_IT_number 2
_symmetry_cell_setting triclinic
_symmetry_Int_Tables_number 2
_symmetry_space_group_name_Hall '-P 1'
_symmetry_space_group_name_H-M 'P -1'
_cell_angle_alpha 88.413(3)
_cell_angle_beta 84.678(3)
_cell_angle_gamma 69.280(3)
_cell_formula_units_Z 2
_cell_length_a 9.692(2)
_cell_length_b 12.177(2)
_cell_length_c 15.156(3)
_cell_measurement_reflns_used 0
_cell_measurement_temperature 153.2
_cell_measurement_theta_max 0.0
_cell_measurement_theta_min 0.0
_cell_volume 1665.8(6)
_computing_cell_refinement 'Bruker SAINT-1000 Diffractometer Control'
_computing_data_collection 'Bruker SMART-1000 Diffractometer Control'
_computing_data_reduction 'Bruker SAINT-1000 Diffractometer Control'
_computing_publication_material 'teXsan for Windows (MSC, 1997)'
_computing_structure_refinement 'teXsan for Windows (MSC, 1997)'
_computing_structure_solution
;
SIR92 (Altomare, et. al. 1993)
;
_diffrn_ambient_temperature 153.2
_diffrn_measurement_device 'Bruker SMART-1000 CCD'
_diffrn_measurement_method \w\
_diffrn_orient_matrix_UB_11 0.00000
_diffrn_orient_matrix_UB_12 0.00000
_diffrn_orient_matrix_UB_13 0.00000
_diffrn_orient_matrix_UB_21 0.00000
_diffrn_orient_matrix_UB_22 0.00000
_diffrn_orient_matrix_UB_23 0.00000
_diffrn_orient_matrix_UB_31 0.00000
_diffrn_orient_matrix_UB_32 0.00000
_diffrn_orient_matrix_UB_33 0.00000
_diffrn_radiation_detector 'scintillation counter'
_diffrn_radiation_monochromator graphite
_diffrn_radiation_source 'Sealed tube'
_diffrn_radiation_type 'Mo K\a'
_diffrn_radiation_wavelength 0.7107
_diffrn_reflns_av_R_equivalents 0.06545
_diffrn_reflns_av_sigmaI/netI 0.063
_diffrn_reflns_limit_h_max 12
_diffrn_reflns_limit_h_min -12
_diffrn_reflns_limit_k_max 15
_diffrn_reflns_limit_k_min -16
_diffrn_reflns_limit_l_max 20
_diffrn_reflns_limit_l_min -19
_diffrn_reflns_number 15328
_diffrn_reflns_reduction_process 'Lp corrections applied'
_diffrn_reflns_theta_max 28.28
_diffrn_reflns_theta_min 1.35
_diffrn_standards_decay_% 0.00
_diffrn_standards_interval_count 0
_diffrn_standards_number 0
_exptl_absorpt_coefficient_mu 0.799
_exptl_absorpt_correction_T_max 0.9351
_exptl_absorpt_correction_T_min 0.8607
_exptl_absorpt_correction_type 'Gaussian face-index'
_exptl_crystal_colour red
_exptl_crystal_density_diffrn 1.311
_exptl_crystal_density_meas ?
_exptl_crystal_description block
_exptl_crystal_F_000 684.00
_exptl_crystal_size_max 0.16
_exptl_crystal_size_mid 0.10
_exptl_crystal_size_min 0.10
_refine_diff_density_max 1.27
_refine_diff_density_min -0.66
_refine_ls_extinction_method none
_refine_ls_goodness_of_fit_all 2.193
_refine_ls_goodness_of_fit_ref 2.050
_refine_ls_matrix_type full
_refine_ls_number_constraints 0
_refine_ls_number_parameters 340
_refine_ls_number_reflns 5584
_refine_ls_number_restraints 0
_refine_ls_R_factor_all 0.1122
_refine_ls_R_factor_gt 0.049
_refine_ls_shift/su_max 0.0000
_refine_ls_shift/su_mean 0.0005
_refine_ls_structure_factor_coef Fsqd
_refine_ls_weighting_details 'w = 1/[\s^2^(Fo)]'
_refine_ls_weighting_scheme sigma
_refine_ls_wR_factor_all 0.1360
_refine_ls_wR_factor_ref 0.049
_reflns_number_gt 5584
_reflns_number_total 7705
_reflns_threshold_expression I>3.00\s(I)
_cod_data_source_file ic034855zsi20030718_020647_1.cif
_cod_data_source_block '_s38k'
_cod_original_cell_volume 1665.7(5)
_cod_original_sg_symbol_H-M 'P -1 '
_cod_original_formula_sum 'C36 H46 N2 O2 Sn '
_cod_database_code 4311207

loop_
_symmetry_equiv_pos_as_xyz
'   +x,   +y,   +z'
'   -x,   -y,   -z'

loop_
_atom_site_label
_atom_site_fract_x
_atom_site_fract_y
_atom_site_fract_z
_atom_site_U_iso_or_equiv
_atom_site_occupancy
_atom_site_refinement_flags
_atom_site_adp_type
_atom_site_calc_flag
_atom_site_calc_attached_atom
Sn(1) 1.00894(3) 0.41488(2) 0.77105(2) 0.02753(7) 1.000 . Uani d ?
O(1) 0.9619(3) 0.5915(2) 0.7336(2) 0.0289(7) 1.000 . Uani d ?
O(2) 1.2228(3) 0.4228(2) 0.7641(2) 0.0289(7) 1.000 . Uani d ?
N(1) 1.0783(3) 0.3589(2) 0.9148(2) 0.0225(8) 1.000 . Uani d ?
N(2) 0.8239(3) 0.5168(3) 0.8812(2) 0.0260(8) 1.000 . Uani d ?
C(1) 0.9602(4) 0.3725(3) 0.9798(2) 0.0234(8) 1.000 . Uiso d ?
C(2) 0.9688(4) 0.3086(3) 1.0601(2) 0.0259(8) 1.000 . Uiso d ?
C(3) 0.8387(3) 0.3262(2) 1.1224(2) 0.0058(5) 1.000 . Uiso d ?
C(4) 0.7085(4) 0.4017(3) 1.0963(2) 0.0309(9) 1.000 . Uiso d ?
C(5) 0.6968(4) 0.4693(3) 1.0192(2) 0.0289(8) 1.000 . Uiso d ?
C(6) 0.8238(4) 0.4535(3) 0.9612(2) 0.0227(7) 1.000 . Uiso d ?
C(7) 0.7167(4) 0.6140(3) 0.8670(2) 0.0273(10) 1.000 . Uani d ?
C(8) 0.7079(4) 0.6865(3) 0.7897(2) 0.0253(10) 1.000 . Uani d ?
C(9) 0.5699(4) 0.7756(3) 0.7810(2) 0.0296(10) 1.000 . Uani d ?
C(10) 0.5465(4) 0.8517(3) 0.7103(2) 0.0260(10) 1.000 . Uani d ?
C(11) 0.6693(4) 0.8373(3) 0.6504(2) 0.0259(10) 1.000 . Uani d ?
C(12) 0.8102(4) 0.7548(3) 0.6554(2) 0.0232(9) 1.000 . Uani d ?
C(13) 0.8303(4) 0.6741(3) 0.7263(2) 0.0250(10) 1.000 . Uani d ?
C(14) 0.3944(4) 0.9418(3) 0.6937(3) 0.0309(11) 1.000 . Uani d ?
C(15) 0.2818(5) 0.9511(5) 0.7690(4) 0.086(2) 1.000 . Uani d ?
C(16) 0.3454(5) 0.9043(4) 0.6093(4) 0.060(2) 1.000 . Uani d ?
C(17) 0.4072(4) 1.0629(3) 0.6777(3) 0.0396(12) 1.000 . Uani d ?
C(18) 0.9368(4) 0.7472(3) 0.5859(2) 0.0243(10) 1.000 . Uani d ?
C(19) 0.8928(5) 0.8464(4) 0.5181(3) 0.0429(13) 1.000 . Uani d ?
C(20) 0.9858(4) 0.6316(3) 0.5351(3) 0.0371(12) 1.000 . Uani d ?
C(21) 1.0694(4) 0.7580(3) 0.6284(2) 0.0315(11) 1.000 . Uani d ?
C(22) 1.3462(4) 0.3433(3) 0.7907(2) 0.0242(10) 1.000 . Uani d ?
C(23) 1.4846(4) 0.3233(3) 0.7402(2) 0.0237(9) 1.000 . Uani d ?
C(24) 1.6100(4) 0.2413(3) 0.7715(2) 0.0235(9) 1.000 . Uani d ?
C(25) 1.6112(4) 0.1760(3) 0.8507(2) 0.0239(9) 1.000 . Uani d ?
C(26) 1.4777(4) 0.1984(3) 0.8975(2) 0.0254(10) 1.000 . Uani d ?
C(27) 1.3441(4) 0.2794(3) 0.8706(2) 0.0237(9) 1.000 . Uani d ?
C(28) 1.2138(4) 0.2980(3) 0.9291(2) 0.0266(10) 1.000 . Uani d ?
C(29) 1.4948(4) 0.3877(3) 0.6528(2) 0.0280(10) 1.000 . Uani d ?
C(30) 1.4477(5) 0.5198(3) 0.6704(3) 0.0399(12) 1.000 . Uani d ?
C(31) 1.3939(5) 0.3664(3) 0.5876(3) 0.0378(12) 1.000 . Uani d ?
C(32) 1.6519(5) 0.3457(4) 0.6064(3) 0.0427(12) 1.000 . Uani d ?
C(33) 1.7565(4) 0.0870(3) 0.8773(2) 0.0252(10) 1.000 . Uani d ?
C(34) 1.8657(5) 0.1470(4) 0.8890(3) 0.048(1) 1.000 . Uani d ?
C(35) 1.8217(5) -0.0084(4) 0.8054(3) 0.0431(12) 1.000 . Uani d ?
C(36) 1.7327(5) 0.0254(4) 0.9628(3) 0.0491(13) 1.000 . Uani d ?

loop_
_atom_site_aniso_label
_atom_site_aniso_U_11
_atom_site_aniso_U_22
_atom_site_aniso_U_33
_atom_site_aniso_U_12
_atom_site_aniso_U_13
_atom_site_aniso_U_23
Sn(1) 0.0293(2) 0.02552(13) 0.0270(1) -0.00877(11) -0.00373(10) 0.00379(9)
O(1) 0.024(2) 0.0247(13) 0.034(1) -0.0041(12) 0.0001(12) 0.0094(10)
O(2) 0.021(1) 0.0252(13) 0.035(2) -0.0018(11) -0.0018(11) 0.0113(11)
N(1) 0.023(2) 0.018(2) 0.026(2) -0.0076(13) 0.0009(13) 0.0013(12)
N(2) 0.025(2) 0.028(2) 0.027(2) -0.012(1) -0.0061(13) 0.0109(13)
C(7) 0.020(2) 0.029(2) 0.033(2) -0.009(2) -0.003(2) 0.006(2)
C(8) 0.024(2) 0.028(2) 0.026(2) -0.010(2) -0.006(2) 0.007(2)
C(9) 0.021(2) 0.031(2) 0.035(2) -0.008(2) -0.002(2) 0.004(2)
C(10) 0.025(2) 0.021(2) 0.031(2) -0.006(2) -0.008(2) 0.006(2)
C(11) 0.028(2) 0.023(2) 0.028(2) -0.010(2) -0.008(2) 0.004(2)
C(12) 0.023(2) 0.018(2) 0.030(2) -0.007(2) -0.008(2) 0.003(1)
C(13) 0.022(2) 0.023(2) 0.030(2) -0.008(2) -0.006(2) 0.001(2)
C(14) 0.019(2) 0.029(2) 0.040(2) -0.004(2) -0.002(2) 0.013(2)
C(15) 0.031(3) 0.085(4) 0.105(5) 0.014(3) 0.011(3) 0.063(4)
C(16) 0.047(3) 0.033(3) 0.106(4) -0.013(2) -0.044(3) 0.008(3)
C(17) 0.028(2) 0.027(2) 0.060(3) -0.002(2) -0.012(2) -0.002(2)
C(18) 0.024(2) 0.024(2) 0.024(2) -0.007(2) -0.003(2) 0.004(1)
C(19) 0.036(3) 0.047(3) 0.037(2) -0.006(2) 0.001(2) 0.017(2)
C(20) 0.034(2) 0.040(2) 0.035(2) -0.011(2) 0.002(2) -0.008(2)
C(21) 0.030(2) 0.031(2) 0.034(2) -0.011(2) -0.005(2) 0.004(2)
C(22) 0.027(2) 0.016(2) 0.026(2) -0.003(2) -0.005(2) 0.002(1)
C(23) 0.024(2) 0.023(2) 0.021(2) -0.005(2) -0.001(2) 0.003(1)
C(24) 0.021(2) 0.023(2) 0.024(2) -0.006(2) 0.001(2) 0.001(2)
C(25) 0.021(2) 0.022(2) 0.024(2) -0.002(2) -0.008(2) 0.002(1)
C(26) 0.032(2) 0.023(2) 0.021(2) -0.008(2) -0.006(2) 0.007(1)
C(27) 0.024(2) 0.022(2) 0.024(2) -0.007(2) -0.001(2) 0.003(1)
C(28) 0.029(2) 0.024(2) 0.024(2) -0.007(2) -0.003(2) 0.006(2)
C(29) 0.026(2) 0.027(2) 0.024(2) -0.002(2) -0.002(2) 0.009(2)
C(30) 0.054(3) 0.030(2) 0.034(2) -0.014(2) -0.004(2) 0.012(2)
C(31) 0.038(3) 0.038(2) 0.034(2) -0.009(2) -0.007(2) 0.012(2)
C(32) 0.032(2) 0.049(3) 0.035(2) -0.002(2) 0.003(2) 0.020(2)
C(33) 0.022(2) 0.020(2) 0.028(2) -0.001(2) -0.005(2) 0.001(2)
C(34) 0.038(3) 0.041(3) 0.065(3) -0.011(2) -0.022(2) 0.005(2)
C(35) 0.039(3) 0.037(2) 0.039(2) 0.008(2) -0.011(2) -0.006(2)
C(36) 0.029(2) 0.055(3) 0.044(3) 0.007(2) -0.004(2) 0.023(2)

loop_
_atom_type_symbol
_atom_type_oxidation_number
_atom_type_number_in_cell
_atom_type_scat_dispersion_real
_atom_type_scat_dispersion_imag
_atom_type_scat_source
C 0 72 0.002 0.002
;International Tables for Crystallography
(1992, Vol. C, Table 6.1.1.2)
;
H 0 92 0.000 0.000
;International Tables for Crystallography
(1992, Vol. C, Table 6.1.1.2)
;
Sn 0 2 -0.873 1.424
;International Tables for Crystallography
(1992, Vol. C, Tables 4.2.6.8 and 6.1.1.1)
;
O 0 4 0.008 0.006
;International Tables for Crystallography
(1992, Vol. C, Table 6.1.1.2)
;
N 0 4 0.004 0.003
;International Tables for Crystallography
(1992, Vol. C, Table 6.1.1.2)
;

loop_
_geom_angle_atom_site_label_1
_geom_angle_atom_site_label_2
_geom_angle_atom_site_label_3
_geom_angle
_geom_angle_site_symmetry_1
_geom_angle_site_symmetry_2
_geom_angle_site_symmetry_3
_geom_angle_publ_flag
O1 SN1 O2 79.97(13) . . . ?
O1 SN1 N1 118.63(13) . . . ?
O1 SN1 N2 77.42(13) . . . ?
O2 SN1 N1 77.86(13) . . . ?
O2 SN1 N2 121.5(1) . . . ?
N1 SN1 N2 67.7(1) . . . ?
SN1 O1 C13 128.1(3) . . . ?
SN1 O2 C22 128.4(3) . . . ?
SN1 N1 C1 115.1(3) . . . ?
SN1 N1 C28 121.6(3) . . . ?
C1 N1 C28 121.8(4) . . . ?
SN1 N2 C6 114.1(3) . . . ?
SN1 N2 C7 123.6(3) . . . ?
C6 N2 C7 121.5(5) . . . ?
N1 C1 C2 125.5(5) . . . ?
N1 C1 C6 116.1(4) . . . ?
C2 C1 C6 118.4(5) . . . ?
C1 C2 C3 121.5(4) . . . ?
C1 C2 H1 119.9(5) . . . ?
C3 C2 H1 118.5(4) . . . ?
C2 C3 C4 115.9(4) . . . ?
C2 C3 H2 122.4(4) . . . ?
C4 C3 H2 121.7(4) . . . ?
C3 C4 C5 123.9(5) . . . ?
C3 C4 H3 117.5(5) . . . ?
C5 C4 H3 118.6(5) . . . ?
C4 C5 C6 119.2(5) . . . ?
C4 C5 H4 120.5(5) . . . ?
C6 C5 H4 120.4(5) . . . ?
N2 C6 C1 115.5(4) . . . ?
N2 C6 C5 123.7(4) . . . ?
C1 C6 C5 120.8(5) . . . ?
N2 C7 C8 126.0(5) . . . ?
N2 C7 H5 117.0(5) . . . ?
C8 C7 H5 117.0(5) . . . ?
C7 C8 C9 115.9(5) . . . ?
C7 C8 C13 123.4(5) . . . ?
C9 C8 C13 120.7(4) . . . ?
C8 C9 C10 121.9(5) . . . ?
C8 C9 H6 119.3(5) . . . ?
C10 C9 H6 118.8(5) . . . ?
C9 C10 C11 115.6(5) . . . ?
C9 C10 C14 123.4(5) . . . ?
C11 C10 C14 120.9(4) . . . ?
C10 C11 C12 126.3(5) . . . ?
C10 C11 H7 116.2(5) . . . ?
C12 C11 H7 117.5(5) . . . ?
C11 C12 C13 117.3(5) . . . ?
C11 C12 C18 121.8(4) . . . ?
C13 C12 C18 120.9(4) . . . ?
O1 C13 C8 121.7(4) . . . ?
O1 C13 C12 120.1(5) . . . ?
C8 C13 C12 118.2(5) . . . ?
C10 C14 C15 112.4(5) . . . ?
C10 C14 C16 107.9(5) . . . ?
C10 C14 C17 109.6(4) . . . ?
C15 C14 C16 109.9(6) . . . ?
C15 C14 C17 108.6(5) . . . ?
C16 C14 C17 108.3(5) . . . ?
C14 C15 H8 112.8(7) . . . ?
C14 C15 H9 110.9(6) . . . ?
C14 C15 H10 112.3(8) . . . ?
H8 C15 H9 106.6(9) . . . ?
H8 C15 H10 107.7(6) . . . ?
H9 C15 H10 106.1(7) . . . ?
C14 C16 H11 111.7(7) . . . ?
C14 C16 H12 110.3(5) . . . ?
C14 C16 H13 111.4(5) . . . ?
H11 C16 H12 108.0(6) . . . ?
H11 C16 H13 108.4(6) . . . ?
H12 C16 H13 106.9(8) . . . ?
C14 C17 H14 111.8(5) . . . ?
C14 C17 H15 111.3(5) . . . ?
C14 C17 H16 111.7(5) . . . ?
H14 C17 H15 106.7(5) . . . ?
H14 C17 H16 108.2(5) . . . ?
H15 C17 H16 106.9(6) . . . ?
C12 C18 C19 112.2(4) . . . ?
C12 C18 C20 110.4(4) . . . ?
C12 C18 C21 111.2(4) . . . ?
C19 C18 C20 107.4(4) . . . ?
C19 C18 C21 106.1(4) . . . ?
C20 C18 C21 109.5(4) . . . ?
C18 C19 H17 110.4(5) . . . ?
C18 C19 H18 110.0(5) . . . ?
C18 C19 H19 110.6(5) . . . ?
H17 C19 H18 107.9(6) . . . ?
H17 C19 H19 109.6(6) . . . ?
H18 C19 H19 108.3(6) . . . ?
C18 C20 H20 110.2(5) . . . ?
C18 C20 H21 110.4(5) . . . ?
C18 C20 H22 111.4(5) . . . ?
H20 C20 H21 107.9(6) . . . ?
H20 C20 H22 108.3(5) . . . ?
H21 C20 H22 108.6(5) . . . ?
C18 C21 H23 109.5(5) . . . ?
C18 C21 H24 109.9(5) . . . ?
C18 C21 H25 110.4(5) . . . ?
H23 C21 H24 108.4(5) . . . ?
H23 C21 H25 109.3(5) . . . ?
H24 C21 H25 109.2(5) . . . ?
O2 C22 C23 120.0(4) . . . ?
O2 C22 C27 121.3(5) . . . ?
C23 C22 C27 118.6(4) . . . ?
C22 C23 C24 117.8(4) . . . ?
C22 C23 C29 121.5(4) . . . ?
C24 C23 C29 120.8(5) . . . ?
C23 C24 C25 124.8(5) . . . ?
C23 C24 H26 116.8(5) . . . ?
C25 C24 H26 118.4(5) . . . ?
C24 C25 C26 115.7(4) . . . ?
C24 C25 C33 119.8(5) . . . ?
C26 C25 C33 124.6(4) . . . ?
C25 C26 C27 123.6(4) . . . ?
C25 C26 H27 118.6(5) . . . ?
C27 C26 H27 117.8(5) . . . ?
C22 C27 C26 119.5(5) . . . ?
C22 C27 C28 123.3(5) . . . ?
C26 C27 C28 117.1(4) . . . ?
N1 C28 C27 127.9(4) . . . ?
N1 C28 H28 115.8(5) . . . ?
C27 C28 H28 116.3(5) . . . ?
C23 C29 C30 109.9(4) . . . ?
C23 C29 C31 110.5(4) . . . ?
C23 C29 C32 112.5(4) . . . ?
C30 C29 C31 109.2(4) . . . ?
C30 C29 C32 108.0(5) . . . ?
C31 C29 C32 106.7(5) . . . ?
C29 C30 H29 110.2(4) . . . ?
C29 C30 H30 110.4(5) . . . ?
C29 C30 H31 110.7(5) . . . ?
H29 C30 H30 108.0(6) . . . ?
H29 C30 H31 109.5(6) . . . ?
H30 C30 H31 108.0(5) . . . ?
C29 C31 H32 108.7(5) . . . ?
C29 C31 H33 110.6(5) . . . ?
C29 C31 H34 110.9(5) . . . ?
H32 C31 H33 108.3(6) . . . ?
H32 C31 H34 108.6(6) . . . ?
H33 C31 H34 109.7(5) . . . ?
C29 C32 H35 110.4(5) . . . ?
C29 C32 H36 111.8(6) . . . ?
C29 C32 H37 109.4(5) . . . ?
H35 C32 H36 110.5(6) . . . ?
H35 C32 H37 106.7(6) . . . ?
H36 C32 H37 107.9(5) . . . ?
C25 C33 C34 110.2(4) . . . ?
C25 C33 C35 109.8(4) . . . ?
C25 C33 C36 111.2(4) . . . ?
C34 C33 C35 109.4(5) . . . ?
C34 C33 C36 109.3(5) . . . ?
C35 C33 C36 107.0(5) . . . ?
C33 C34 H38 112.1(6) . . . ?
C33 C34 H39 109.9(5) . . . ?
C33 C34 H40 110.8(5) . . . ?
H38 C34 H39 108.0(6) . . . ?
H38 C34 H40 108.9(6) . . . ?
H39 C34 H40 106.9(6) . . . ?
C33 C35 H41 110.9(5) . . . ?
C33 C35 H42 111.3(5) . . . ?
C33 C35 H43 110.5(5) . . . ?
H41 C35 H42 107.9(6) . . . ?
H41 C35 H43 107.8(6) . . . ?
H42 C35 H43 108.2(5) . . . ?
C33 C36 H44 111.5(6) . . . ?
C33 C36 H45 111.0(5) . . . ?
C33 C36 H46 110.8(5) . . . ?
H44 C36 H45 107.9(6) . . . ?
H44 C36 H46 108.3(5) . . . ?
H45 C36 H46 107.1(7) . . . ?

loop_
_geom_bond_atom_site_label_1
_geom_bond_atom_site_label_2
_geom_bond_distance
_geom_bond_site_symmetry_1
_geom_bond_site_symmetry_2
_geom_bond_publ_flag
SN1 O1 2.107(3) . . ?
SN1 O2 2.101(4) . . ?
SN1 N1 2.352(4) . . ?
SN1 N2 2.351(4) . . ?
O1 C13 1.327(6) . . ?
O2 C22 1.334(5) . . ?
N1 C1 1.404(6) . . ?
N1 C28 1.294(6) . . ?
N2 C6 1.419(6) . . ?
N2 C7 1.298(6) . . ?
C1 C2 1.419(6) . . ?
C1 C6 1.390(7) . . ?
C2 C3 1.459(6) . . ?
C2 H1 0.976(5) . . ?
C3 C4 1.359(6) . . ?
C3 H2 0.964(4) . . ?
C4 C5 1.400(7) . . ?
C4 H3 0.971(6) . . ?
C5 C6 1.402(7) . . ?
C5 H4 0.966(5) . . ?
C7 C8 1.438(6) . . ?
C7 H5 0.963(5) . . ?
C8 C9 1.407(7) . . ?
C8 C13 1.422(7) . . ?
C9 C10 1.378(7) . . ?
C9 H6 0.967(5) . . ?
C10 C11 1.391(7) . . ?
C10 C14 1.532(7) . . ?
C11 C12 1.387(7) . . ?
C11 H7 0.968(5) . . ?
C12 C13 1.415(6) . . ?
C12 C18 1.520(7) . . ?
C14 C15 1.482(9) . . ?
C14 C16 1.539(8) . . ?
C14 C17 1.535(7) . . ?
C15 H8 0.957(9) . . ?
C15 H9 0.978(7) . . ?
C15 H10 0.963(9) . . ?
C16 H11 0.950(7) . . ?
C16 H12 0.969(6) . . ?
C16 H13 0.963(8) . . ?
C17 H14 0.959(6) . . ?
C17 H15 0.975(6) . . ?
C17 H16 0.956(5) . . ?
C18 C19 1.532(7) . . ?
C18 C20 1.522(7) . . ?
C18 C21 1.536(7) . . ?
C19 H17 0.951(6) . . ?
C19 H18 0.967(6) . . ?
C19 H19 0.947(6) . . ?
C20 H20 0.962(6) . . ?
C20 H21 0.958(6) . . ?
C20 H22 0.952(6) . . ?
C21 H23 0.955(5) . . ?
C21 H24 0.957(6) . . ?
C21 H25 0.946(5) . . ?
C22 C23 1.426(7) . . ?
C22 C27 1.423(6) . . ?
C23 C24 1.387(6) . . ?
C23 C29 1.533(6) . . ?
C24 C25 1.420(6) . . ?
C24 H26 0.964(5) . . ?
C25 C26 1.357(7) . . ?
C25 C33 1.524(6) . . ?
C26 C27 1.410(6) . . ?
C26 H27 0.974(5) . . ?
C27 C28 1.426(7) . . ?
C28 H28 0.964(5) . . ?
C29 C30 1.532(7) . . ?
C29 C31 1.541(7) . . ?
C29 C32 1.531(7) . . ?
C30 H29 0.949(6) . . ?
C30 H30 0.968(6) . . ?
C30 H31 0.950(6) . . ?
C31 H32 0.963(6) . . ?
C31 H33 0.951(5) . . ?
C31 H34 0.947(6) . . ?
C32 H35 0.951(6) . . ?
C32 H36 0.937(6) . . ?
C32 H37 0.982(5) . . ?
C33 C34 1.509(8) . . ?
C33 C35 1.536(7) . . ?
C33 C36 1.519(7) . . ?
C34 H38 0.947(6) . . ?
C34 H39 0.971(7) . . ?
C34 H40 0.960(6) . . ?
C35 H41 0.961(5) . . ?
C35 H42 0.957(6) . . ?
C35 H43 0.958(7) . . ?
C36 H44 0.952(7) . . ?
C36 H45 0.966(7) . . ?
C36 H46 0.962(6) . . ?

loop_
_geom_contact_atom_site_label_1
_geom_contact_atom_site_label_2
_geom_contact_distance
_geom_contact_site_symmetry_1
_geom_contact_site_symmetry_2
_geom_contact_publ_flag
O1 C3 3.432(5) . 2_767 no
O1 H1 3.4656 . 2_767 no
O1 C2 3.590(6) . 2_767 no
O2 C4 3.317(6) . 2_767 no
O2 C3 3.386(5) . 2_767 no
O2 H3 3.4091 . 2_767 no
O2 H2 3.4847 . 2_767 no
N1 C6 3.428(6) . 2_767 no
N1 H40 3.4744 . 1_455 no
N1 C1 3.564(6) . 2_767 no
N2 H28 3.2585 . 2_767 no
N2 H1 3.4686 . 2_767 no
N2 H40 3.5453 . 1_455 no
N2 C2 3.579(6) . 2_767 no
C1 H38 3.0971 . 1_455 no
C1 H40 3.1595 . 1_455 no
C1 C1 3.534(9) . 2_767 no
C1 C34 3.535(8) . 1_455 no
C2 H38 2.9588 . 1_455 no
C2 H46 3.1164 . 2_857 no
C2 H41 3.1375 . 2_857 no
C3 H23 3.1141 . 2_767 no
C3 H38 3.3205 . 1_455 no
C3 H29 3.3341 . 2_767 no
C3 H10 3.3447 . 2_667 no
C3 H41 3.3871 . 2_857 no
C4 H29 2.8604 . 2_767 no
C4 H4 3.3397 . 2_667 no
C4 C22 3.437(7) . 2_767 no
C4 H5 3.5519 . 2_667 no
C4 H6 3.5659 . 2_667 no
C5 H4 2.9363 . 2_667 no
C5 C28 3.373(7) . 2_767 no
C5 C27 3.408(7) . 2_767 no
C5 H28 3.5835 . 2_767 no
C6 H40 3.1573 . 1_455 no
C6 C28 3.382(7) . 2_767 no
C6 H28 3.4156 . 2_767 no
C6 H38 3.5169 . 1_455 no
C7 H28 2.9020 . 2_767 no
C7 H1 3.3029 . 2_767 no
C7 H3 3.3756 . 2_667 no
C7 C28 3.498(7) . 2_767 no
C8 H1 3.4392 . 2_767 no
C9 H42 3.5141 . 1_465 no
C9 H3 3.5324 . 2_667 no
C10 H42 3.1362 . 1_465 no
C11 H42 2.9215 . 1_465 no
C12 H42 3.1860 . 1_465 no
C12 H41 3.5727 . 1_465 no
C13 H1 3.5178 . 2_767 no
C13 H41 3.5561 . 1_465 no
C15 H39 3.1937 . 1_365 no
C15 H44 3.2918 . 2_767 no
C15 H2 3.5600 . 2_667 no
C15 H43 3.5957 . 1_365 no
C16 H25 2.9942 . 1_455 no
C16 H19 3.2917 . 2_676 no
C16 H17 3.4321 . 2_676 no
C16 H34 3.4712 . 2_766 no
C17 H19 3.3525 . 2_676 no
C17 H32 3.4089 . 1_465 no
C17 H42 3.5132 . 1_465 no
C17 H34 3.5432 . 1_465 no
C19 H12 2.7569 . 2_676 no
C19 H16 3.3686 . 2_676 no
C20 H20 2.9670 . 2_766 no
C20 H21 3.0088 . 2_766 no
C20 C20 3.316(11) . 2_766 no
C20 H22 3.3780 . 2_766 no
C20 H37 3.4700 . 2_866 no
C21 H11 2.7568 . 1_655 no
C21 H2 3.0991 . 2_767 no
C21 H10 3.5458 . 1_655 no
C21 H43 3.5535 . 1_465 no
C22 H14 2.9570 . 1_645 no
C22 H3 3.3679 . 2_767 no
C23 H14 3.0514 . 1_645 no
C23 H3 3.5763 . 2_767 no
C23 H15 3.5840 . 1_645 no
C24 H14 3.0951 . 1_645 no
C24 H15 3.5628 . 1_645 no
C25 H14 3.1286 . 1_645 no
C26 H14 3.0245 . 1_645 no
C26 H5 3.4095 . 2_767 no
C26 H4 3.5016 . 2_767 no
C27 H14 2.9418 . 1_645 no
C27 H4 3.2744 . 2_767 no
C27 H5 3.5100 . 2_767 no
C28 H5 3.1733 . 2_767 no
C28 H46 3.3940 . 2_857 no
C28 H4 3.4525 . 2_767 no
C30 H3 3.0427 . 2_767 no
C31 H21 3.3156 . 2_766 no
C31 H16 3.4465 . 1_645 no
C31 H37 3.4968 . 2_866 no
C31 H13 3.5241 . 2_766 no
C32 H22 3.1107 . 2_866 no
C32 H33 3.5404 . 2_866 no
C32 H24 3.5573 . 2_866 no
C34 H9 3.4150 . 1_745 no
C35 H1 3.3232 . 2_857 no
C35 H23 3.3641 . 1_645 no
C36 H8 3.2085 . 2_767 no
C36 H1 3.2815 . 2_857 no
C36 H28 3.4636 . 2_857 no
H1 H46 2.3478 . 2_857 no
H1 H41 2.3905 . 2_857 no
H1 H38 3.2337 . 1_455 no
H2 H23 2.2553 . 2_767 no
H2 H10 2.6359 . 2_667 no
H2 H41 2.9726 . 2_857 no
H2 H29 3.0977 . 2_767 no
H2 H24 3.2281 . 2_767 no
H2 H31 3.2635 . 2_767 no
H2 H25 3.4676 . 2_767 no
H3 H29 2.1157 . 2_767 no
H3 H5 2.8900 . 2_667 no
H3 H6 2.9463 . 2_667 no
H3 H4 3.0528 . 2_667 no
H3 H31 3.3299 . 2_767 no
H3 H30 3.5393 . 2_767 no
H4 H4 2.2998 . 2_667 no
H4 H28 3.5233 . 2_767 no
H5 H28 2.6693 . 2_767 no
H5 H27 3.0533 . 2_767 no
H6 H44 3.2752 . 2_767 no
H6 H27 3.4982 . 2_767 no
H6 H29 3.5773 . 1_455 no
H7 H42 3.2065 . 1_465 no
H7 H12 3.2074 . 2_676 no
H8 H44 2.4852 . 2_767 no
H8 H45 3.2209 . 2_767 no
H8 H39 3.3114 . 1_365 no
H8 H46 3.4327 . 2_767 no
H9 H39 2.4532 . 1_365 no
H9 H43 3.0356 . 1_365 no
H9 H44 3.5110 . 2_767 no
H10 H23 3.1616 . 1_455 no
H10 H25 3.1761 . 1_455 no
H10 H43 3.1880 . 1_365 no
H10 H39 3.2432 . 1_365 no
H10 H44 3.3928 . 2_767 no
H10 H41 3.5144 . 1_365 no
H11 H25 2.1229 . 1_455 no
H11 H24 2.7193 . 1_455 no
H11 H23 3.0303 . 1_455 no
H11 H36 3.3424 . 2_766 no
H11 H31 3.4950 . 1_455 no
H12 H19 2.3374 . 2_676 no
H12 H17 2.5309 . 2_676 no
H12 H18 2.9458 . 2_676 no
H12 H25 3.1238 . 1_455 no
H13 H34 2.5871 . 2_766 no
H13 H36 3.1608 . 2_766 no
H13 H15 3.4171 . 2_676 no
H13 H25 3.4962 . 1_455 no
H14 H42 3.1348 . 1_465 no
H14 H32 3.3354 . 1_465 no
H15 H34 3.1128 . 1_465 no
H15 H42 3.1713 . 1_465 no
H15 H32 3.4035 . 1_465 no
H15 H19 3.5369 . 2_676 no
H16 H19 2.5144 . 2_676 no
H16 H32 2.8622 . 1_465 no
H16 H34 3.1811 . 1_465 no
H16 H18 3.5019 . 2_676 no
H17 H42 3.5203 . 1_465 no
H17 H43 3.5715 . 1_465 no
H18 H36 3.2326 . 2_866 no
H18 H35 3.3507 . 2_866 no
H19 H32 3.5229 . 2_766 no
H20 H21 2.5086 . 2_766 no
H20 H20 2.9083 . 2_766 no
H20 H22 2.9395 . 2_766 no
H21 H32 2.9113 . 2_766 no
H21 H22 2.9803 . 2_766 no
H21 H21 2.9903 . 2_766 no
H21 H33 3.0725 . 2_766 no
H21 H34 3.3980 . 2_766 no
H22 H37 2.5511 . 2_866 no
H22 H35 3.0083 . 2_866 no
H22 H36 3.2066 . 2_866 no
H23 H41 2.9229 . 1_465 no
H23 H43 3.1309 . 1_465 no
H23 H42 3.4338 . 1_465 no
H24 H37 3.1021 . 2_866 no
H24 H36 3.1212 . 2_866 no
H25 H43 3.1918 . 1_465 no
H25 H36 3.4519 . 2_866 no
H27 H45 2.9225 . 2_857 no
H27 H46 3.4653 . 2_857 no
H28 H46 2.7341 . 2_857 no
H28 H45 3.3165 . 2_857 no
H30 H33 3.0743 . 2_866 no
H30 H34 3.4146 . 2_866 no
H31 H37 3.3516 . 2_866 no
H33 H37 2.5847 . 2_866 no
H38 H46 3.2821 . 2_957 no
H39 H44 3.5813 . 2_957 no
H45 H45 2.8979 . 2_857 no

loop_
_geom_torsion_atom_site_label_1
_geom_torsion_atom_site_label_2
_geom_torsion_atom_site_label_3
_geom_torsion_atom_site_label_4
_geom_torsion_site_symmetry_1
_geom_torsion_site_symmetry_2
_geom_torsion_site_symmetry_3
_geom_torsion_site_symmetry_4
_geom_torsion
_geom_torsion_publ_flag
SN1 O1 C13 C8 . . . . 41.7(6) no
SN1 O1 C13 C12 . . . . -140.2(4) no
SN1 O2 C22 C23 . . . . 142.4(4) no
SN1 O2 C22 C27 . . . . -39.4(6) no
SN1 N1 C1 C2 . . . . 155.2(4) no
SN1 N1 C1 C6 . . . . -22.8(5) no
SN1 N1 C28 C27 . . . . 16.4(7) no
SN1 N2 C6 C1 . . . . 28.3(5) no
SN1 N2 C6 C5 . . . . -151.8(4) no
SN1 N2 C7 C8 . . . . -12.8(7) no
O1 SN1 O2 C22 . . . . 170.1(4) no
O1 SN1 N1 C1 . . . . 87.6(3) no
O1 SN1 N1 C28 . . . . -106.1(4) no
O1 SN1 N2 C6 . . . . -157.1(3) no
O1 SN1 N2 C7 . . . . 33.1(4) no
O1 C13 C8 C7 . . . . 1.6(8) no
O1 C13 C8 C9 . . . . 179.3(5) no
O1 C13 C12 C11 . . . . 178.6(4) no
O1 C13 C12 C18 . . . . 1.2(7) no
O2 SN1 O1 C13 . . . . -174.0(4) no
O2 SN1 N1 C1 . . . . 158.9(3) no
O2 SN1 N1 C28 . . . . -34.8(4) no
O2 SN1 N2 C6 . . . . -87.4(3) no
O2 SN1 N2 C7 . . . . 102.8(4) no
O2 C22 C23 C24 . . . . 178.8(4) no
O2 C22 C23 C29 . . . . -2.6(7) no
O2 C22 C27 C26 . . . . -178.3(4) no
O2 C22 C27 C28 . . . . -2.5(8) no
N1 SN1 O1 C13 . . . . -103.9(4) no
N1 SN1 O2 C22 . . . . 47.8(4) no
N1 SN1 N2 C6 . . . . -28.7(3) no
N1 SN1 N2 C7 . . . . 161.5(4) no
N1 C1 C2 C3 . . . . -178.0(4) no
N1 C1 C6 N2 . . . . -3.7(6) no
N1 C1 C6 C5 . . . . 176.4(4) no
N1 C28 C27 C22 . . . . 11.2(9) no
N1 C28 C27 C26 . . . . -172.9(5) no
N2 SN1 O1 C13 . . . . -48.3(4) no
N2 SN1 O2 C22 . . . . 101.8(4) no
N2 SN1 N1 C1 . . . . 27.1(3) no
N2 SN1 N1 C28 . . . . -166.6(4) no
N2 C6 C1 C2 . . . . 178.2(4) no
N2 C6 C5 C4 . . . . 179.6(5) no
N2 C7 C8 C9 . . . . 168.6(5) no
N2 C7 C8 C13 . . . . -13.7(8) no
C1 N1 C28 C27 . . . . -178.2(5) no
C1 C2 C3 C4 . . . . 3.9(7) no
C1 C6 N2 C7 . . . . -161.7(5) no
C1 C6 C5 C4 . . . . -0.5(7) no
C2 C1 N1 C28 . . . . -11.2(8) no
C2 C1 C6 C5 . . . . -1.7(7) no
C2 C3 C4 C5 . . . . -6.3(7) no
C3 C2 C1 C6 . . . . -0.0(7) no
C3 C4 C5 C6 . . . . 4.8(8) no
C5 C6 N2 C7 . . . . 18.2(7) no
C6 N2 C7 C8 . . . . 178.1(5) no
C6 C1 N1 C28 . . . . 170.9(4) no
C7 C8 C9 C10 . . . . 179.7(5) no
C7 C8 C13 C12 . . . . -176.6(5) no
C8 C9 C10 C11 . . . . -2.4(8) no
C8 C9 C10 C14 . . . . 173.8(5) no
C8 C13 C12 C11 . . . . -3.2(7) no
C8 C13 C12 C18 . . . . 179.4(4) no
C9 C8 C13 C12 . . . . 1.1(7) no
C9 C10 C11 C12 . . . . 0.1(8) no
C9 C10 C14 C15 . . . . 9.3(8) no
C9 C10 C14 C16 . . . . -112.0(6) no
C9 C10 C14 C17 . . . . 130.2(5) no
C10 C9 C8 C13 . . . . 1.8(8) no
C10 C11 C12 C13 . . . . 2.7(8) no
C10 C11 C12 C18 . . . . -179.9(5) no
C11 C10 C14 C15 . . . . -174.7(6) no
C11 C10 C14 C16 . . . . 64.0(6) no
C11 C10 C14 C17 . . . . -53.8(7) no
C11 C12 C18 C19 . . . . 5.5(7) no
C11 C12 C18 C20 . . . . -114.3(5) no
C11 C12 C18 C21 . . . . 124.0(5) no
C12 C11 C10 C14 . . . . -176.2(5) no
C13 C12 C18 C19 . . . . -177.2(5) no
C13 C12 C18 C20 . . . . 63.0(6) no
C13 C12 C18 C21 . . . . -58.7(6) no
C22 C23 C24 C25 . . . . -0.4(8) no
C22 C23 C29 C30 . . . . 64.2(6) no
C22 C23 C29 C31 . . . . -56.4(6) no
C22 C23 C29 C32 . . . . -175.5(5) no
C22 C27 C26 C25 . . . . -0.7(8) no
C23 C22 C27 C26 . . . . -0.1(7) no
C23 C22 C27 C28 . . . . 175.7(5) no
C23 C24 C25 C26 . . . . -0.3(8) no
C23 C24 C25 C33 . . . . 179.1(5) no
C24 C23 C22 C27 . . . . 0.6(7) no
C24 C23 C29 C30 . . . . -117.3(5) no
C24 C23 C29 C31 . . . . 122.1(5) no
C24 C23 C29 C32 . . . . 3.0(7) no
C24 C25 C26 C27 . . . . 0.9(7) no
C24 C25 C33 C34 . . . . 59.8(6) no
C24 C25 C33 C35 . . . . -60.7(6) no
C24 C25 C33 C36 . . . . -178.9(5) no
C25 C24 C23 C29 . . . . -179.0(5) no
C25 C26 C27 C28 . . . . -176.8(5) no
C26 C25 C33 C34 . . . . -120.9(6) no
C26 C25 C33 C35 . . . . 118.6(6) no
C26 C25 C33 C36 . . . . 0.5(7) no
C27 C22 C23 C29 . . . . 179.1(4) no
C27 C26 C25 C33 . . . . -178.5(5) no
